data_4313556
loop_
_publ_author_name
'Joe Otsuki'
'Nobuyuki Omokawa'
'Kenji Yoshiba'
'Isao Yoshikawa'
'Tetsuo Akasaka'
'Tomoyoshi Suenobu'
'Toshio Takido'
'Koji Araki'
'Shunichi Fukuzumi'

_publ_section_title
;
 Synthesis and Structural, Electrochemical, and Optical Properties of
 Ru(II) Complexes with Azobis(2,2'-bipyridine)s
;
_journal_name_full 'Inorganic Chemistry'
_journal_page_first 3057
_journal_page_last 3066
_journal_paper_doi 10.1021/ic026040g
_journal_volume 42
_journal_year 2003
_chemical_formula_sum 'C60 H50 F24 N14 P4 Ru2'
_chemical_formula_weight 1749.16
_chemical_name_systematic
; 
? 
;
_space_group_IT_number 9
_symmetry_cell_setting monoclinic
_symmetry_space_group_name_Hall 'C -2yc'
_symmetry_space_group_name_H-M 'C 1 c 1'
_atom_sites_solution_hydrogens geom
_atom_sites_solution_primary direct
_atom_sites_solution_secondary difmap
_audit_creation_method SHELXL-97
_cell_angle_alpha 90.00
_cell_angle_beta 106.5200(10)
_cell_angle_gamma 90.00
_cell_formula_units_Z 8
_cell_length_a 38.8260(7)
_cell_length_b 15.7020(3)
_cell_length_c 27.5720(4)
_cell_measurement_reflns_used 86620
_cell_measurement_temperature 301(2)
_cell_measurement_theta_max 73.08
_cell_measurement_theta_min 2.37
_cell_volume 16115.3(5)
_computing_cell_refinement ScalePack
_computing_data_collection 'MacScience Xpress'
_computing_data_reduction 'Denzo and Scalepack'
_computing_molecular_graphics maXus
_computing_structure_refinement 'SHELXL-97 (Sheldrick, 1997)'
_computing_structure_solution 'SHELXS-97 (Sheldrick, 1990)'
_diffrn_ambient_temperature 301(2)
_diffrn_measured_fraction_theta_full 0.876
_diffrn_measured_fraction_theta_max 0.876
_diffrn_measurement_device_type 'MacScience DIP labo'
_diffrn_measurement_method IP
_diffrn_radiation_monochromator graphite
_diffrn_radiation_source 'fine-focus sealed tube'
_diffrn_radiation_type CuK\a
_diffrn_radiation_wavelength 1.54180
_diffrn_reflns_av_R_equivalents 0.031
_diffrn_reflns_av_sigmaI/netI 0.0561
_diffrn_reflns_limit_h_max 47
_diffrn_reflns_limit_h_min -47
_diffrn_reflns_limit_k_max 19
_diffrn_reflns_limit_k_min 0
_diffrn_reflns_limit_l_max 34
_diffrn_reflns_limit_l_min -34
_diffrn_reflns_number 86620
_diffrn_reflns_theta_full 73.08
_diffrn_reflns_theta_max 73.08
_diffrn_reflns_theta_min 2.37
_exptl_absorpt_coefficient_mu 4.682
_exptl_absorpt_correction_T_max 0.7967
_exptl_absorpt_correction_T_min 0.6148
_exptl_absorpt_correction_type integration
_exptl_crystal_colour red
_exptl_crystal_density_diffrn 1.442
_exptl_crystal_density_method 'not measured'
_exptl_crystal_description needle
_exptl_crystal_F_000 6976
_exptl_crystal_size_max 0.24
_exptl_crystal_size_mid 0.12
_exptl_crystal_size_min 0.06
_refine_diff_density_max 2.929
_refine_diff_density_min -1.729
_refine_diff_density_rms 0.248
_refine_ls_abs_structure_details 'Flack H D (1983), Acta Cryst. A39, 876-881'
_refine_ls_abs_structure_Flack 0.35(4)
_refine_ls_extinction_method none
_refine_ls_goodness_of_fit_ref 2.536
_refine_ls_hydrogen_treatment mixed
_refine_ls_matrix_type full
_refine_ls_number_parameters 1164
_refine_ls_number_reflns 20160
_refine_ls_number_restraints 710
_refine_ls_restrained_S_all 2.501
_refine_ls_R_factor_all 0.2832
_refine_ls_R_factor_gt 0.2235
_refine_ls_shift/su_max 0.745
_refine_ls_shift/su_mean 0.059
_refine_ls_structure_factor_coef Fsqd
_refine_ls_weighting_details 'calc w=1/[\s^2^(Fo^2^)+(0.2000P)^2^+0.0000P] where P=(Fo^2^+2Fc^2^)/3'
_refine_ls_weighting_scheme calc
_refine_ls_wR_factor_gt 0.5830
_refine_ls_wR_factor_ref 0.6331
_reflns_number_gt 12348
_reflns_number_total 20160
_reflns_threshold_expression >2sigma(I)
_cod_data_source_file ic026040gsi20030321_102023_2.cif
_cod_data_source_block Ru(5,5''-azo)Ru
_cod_database_code 4313556

loop_
_symmetry_equiv_pos_as_xyz
'x, y, z'
'x, -y, z+1/2'
'x+1/2, y+1/2, z'
'x+1/2, -y+1/2, z+1/2'

loop_
_atom_site_label
_atom_site_type_symbol
_atom_site_fract_x
_atom_site_fract_y
_atom_site_fract_z
_atom_site_U_iso_or_equiv
_atom_site_adp_type
_atom_site_occupancy
_atom_site_symmetry_multiplicity
_atom_site_calc_flag
_atom_site_refinement_flags
_atom_site_disorder_assembly
_atom_site_disorder_group
N010 N 0.6131(9) 0.135(3) 0.2024(15) 0.119(15) Uani 1 1 d U . .
Ru01 Ru 0.46940(8) 0.11654(18) 0.09547(11) 0.0733(9) Uani 1 1 d U . .
N011 N 0.51380(11) 0.11733(18) 0.16231(16) 0.064(5) Uani 1 1 d RU . .
C110 C 0.54933(16) 0.12400(19) 0.16093(16) 0.094(14) Uani 1 1 d RU . .
C111 C 0.5769(2) 0.13310(19) 0.2058(2) 0.093(12) Uani 1 1 d RU . .
C112 C 0.56901(19) 0.13554(19) 0.2520(3) 0.135(18) Uani 1 1 d RU . .
C113 C 0.53348(14) 0.12887(19) 0.2534(3) 0.108(13) Uani 1 1 d RU . .
C114 C 0.50588(10) 0.11977(19) 0.2086(2) 0.076(9) Uani 1 1 d RU . .
N012 N 0.44532(9) 0.13534(19) 0.14773(14) 0.075(6) Uani 1 1 d RU . .
C115 C 0.46804(8) 0.12620(19) 0.1967(2) 0.113(16) Uani 1 1 d RU . .
C116 C 0.45398(8) 0.12884(19) 0.2380(3) 0.14(2) Uani 1 1 d RU . .
C117 C 0.41721(12) 0.14063(19) 0.2302(3) 0.059(6) Uani 1 1 d RU . .
C118 C 0.39449(15) 0.1498(2) 0.18122(19) 0.096(13) Uani 1 1 d RU . .
C119 C 0.40854(13) 0.14713(19) 0.13999(13) 0.107(15) Uani 1 1 d RU . .
N013 N 0.42368(11) 0.12885(19) 0.03431(16) 0.093(7) Uani 1 1 d RU . .
C120 C 0.40513(13) 0.0555(2) 0.01323(18) 0.082(7) Uani 1 1 d RU . .
C121 C 0.37507(18) 0.0616(2) -0.0288(2) 0.114(12) Uani 1 1 d RU . .
C122 C 0.3636(2) 0.14115(19) -0.0497(3) 0.126(14) Uani 1 1 d RU . .
C123 C 0.38210(17) 0.2145(3) -0.0287(2) 0.106(10) Uani 1 1 d RU . .
C124 C 0.41216(12) 0.2084(3) 0.01337(18) 0.079(7) Uani 1 1 d RU . .
N014 N 0.46371(8) 0.2434(3) 0.08245(11) 0.072(5) Uani 1 1 d RU . .
C125 C 0.43456(10) 0.2711(3) 0.04319(15) 0.106(12) Uani 1 1 d RU . .
C126 C 0.43064(10) 0.3574(5) 0.03094(16) 0.097(10) Uani 1 1 d RU . .
C127 C 0.45587(8) 0.4160(6) 0.05795(13) 0.099(11) Uani 1 1 d RU . .
C128 C 0.48501(8) 0.3883(5) 0.09721(11) 0.084(10) Uani 1 1 d RU . .
C129 C 0.48893(9) 0.3020(4) 0.10946(11) 0.109(14) Uani 1 1 d RU . .
N015 N 0.49660(9) 0.08662(19) 0.04311(15) 0.097(7) Uani 1 1 d RU . .
C130 C 0.50377(10) 0.1529(2) 0.01371(18) 0.18(3) Uani 1 1 d RU . .
C131 C 0.51793(12) 0.13512(19) -0.0264(2) 0.14(2) Uani 1 1 d RU . .
C132 C 0.52490(13) 0.0511(2) -0.0370(3) 0.17(2) Uani 1 1 d RU . .
C133 C 0.51773(12) -0.0151(3) -0.0076(2) 0.144(19) Uani 1 1 d RU . .
C134 C 0.50357(10) 0.0026(3) 0.03244(16) 0.101(8) Uani 1 1 d RU . .
N016 N 0.47031(8) -0.0128(3) 0.10787(11) 0.105(7) Uani 1 1 d RU . .
C135 C 0.48758(8) -0.0454(3) 0.07391(12) 0.115(10) Uani 1 1 d RU . .
C136 C 0.49188(9) -0.1331(5) 0.07033(12) 0.19(3) Uani 1 1 d RU . .
C137 C 0.47890(8) -0.1883(6) 0.10071(11) 0.22(3) Uani 1 1 d RU . .
C138 C 0.46164(8) -0.1557(5) 0.13467(13) 0.19(3) Uani 1 1 d RU . .
C139 C 0.45734(8) -0.0679(4) 0.13825(13) 0.19(3) Uani 1 1 d RU . .
N020 N 0.6152(9) 0.124(4) 0.1627(17) 0.17(2) Uani 1 1 d U . .
Ru02 Ru 0.72134(8) 0.12271(18) 0.06798(11) 0.0741(9) Uani 1 1 d U . .
N021 N 0.70180(9) 0.12843(18) 0.13008(15) 0.058(5) Uani 1 1 d RU . .
C210 C 0.66567(12) 0.12550(18) 0.12930(15) 0.066(8) Uani 1 1 d RU . .
C211 C 0.65633(13) 0.12770(18) 0.1746(2) 0.083(11) Uani 1 1 d RU . .
C212 C 0.68313(10) 0.13283(18) 0.2208(3) 0.071(10) Uani 1 1 d RU . .
C213 C 0.71926(8) 0.13577(18) 0.2215(3) 0.096(14) Uani 1 1 d RU . .
C214 C 0.72860(8) 0.13356(18) 0.1762(2) 0.067(9) Uani 1 1 d RU . .
N022 N 0.76895(11) 0.12740(18) 0.12469(15) 0.097(8) Uani 1 1 d RU . .
C215 C 0.76370(11) 0.13351(18) 0.1727(2) 0.080(11) Uani 1 1 d RU . .
C216 C 0.79326(14) 0.14000(18) 0.2156(3) 0.097(11) Uani 1 1 d RU . .
C217 C 0.8281(2) 0.14039(18) 0.2105(3) 0.14(2) Uani 1 1 d RU . .
C218 C 0.8333(2) 0.13428(18) 0.1625(2) 0.136(19) Uani 1 1 d RU . .
C219 C 0.80376(16) 0.12779(18) 0.11960(14) 0.104(15) Uani 1 1 d RU . .
N023 N 0.74861(9) 0.13262(18) 0.01628(14) 0.093(6) Uani 1 1 d RU . .
C220 C 0.76326(11) 0.0584(2) 0.00233(15) 0.093(11) Uani 1 1 d RU . .
C221 C 0.78098(13) 0.0615(2) -0.0352(2) 0.110(15) Uani 1 1 d RU . .
C222 C 0.78405(13) 0.13875(18) -0.0588(2) 0.119(18) Uani 1 1 d RU . .
C223 C 0.76940(11) 0.2129(2) -0.0449(2) 0.092(12) Uani 1 1 d RU . .
C224 C 0.75168(9) 0.2099(2) -0.00732(16) 0.079(9) Uani 1 1 d RU . .
N024 N 0.72052(8) 0.2550(3) 0.05699(11) 0.089(7) Uani 1 1 d RU . .
C225 C 0.73687(8) 0.2798(3) 0.02013(13) 0.064(6) Uani 1 1 d RU . .
C226 C 0.73864(8) 0.3660(4) 0.00840(15) 0.119(16) Uani 1 1 d RU . .
C227 C 0.72407(8) 0.4274(5) 0.03352(12) 0.074(8) Uani 1 1 d RU . .
C228 C 0.70771(8) 0.4026(5) 0.07037(11) 0.14(2) Uani 1 1 d RU . .
C229 C 0.70594(8) 0.3165(4) 0.08211(11) 0.101(14) Uani 1 1 d RU . .
N025 N 0.67251(11) 0.10772(18) 0.01664(14) 0.075(6) Uani 1 1 d RU . .
C230 C 0.65061(14) 0.1713(2) -0.01175(17) 0.102(11) Uani 1 1 d RU . .
C231 C 0.62140(18) 0.14920(19) -0.0527(2) 0.098(13) Uani 1 1 d RU . .
C232 C 0.6141(2) 0.0635(2) -0.0653(2) 0.086(9) Uani 1 1 d RU . .
C233 C 0.63599(16) 0.0000(3) -0.0369(2) 0.096(11) Uani 1 1 d RU . .
C234 C 0.66520(12) 0.0221(2) 0.00406(15) 0.079(8) Uani 1 1 d RU . .
N026 N 0.71538(8) -0.0099(3) 0.06538(11) 0.084(6) Uani 1 1 d RU . .
C235 C 0.68407(10) -0.0487(3) 0.03570(12) 0.14(2) Uani 1 1 d RU . .
C236 C 0.67989(10) -0.1369(5) 0.03775(12) 0.178(19) Uani 1 1 d RU . .
C237 C 0.70703(8) -0.1863(5) 0.06949(11) 0.23(4) Uani 1 1 d RU . .
C238 C 0.73835(8) -0.1475(5) 0.09918(12) 0.126(15) Uani 1 1 d RU . .
C239 C 0.74252(9) -0.0593(4) 0.09712(12) 0.113(15) Uani 1 1 d RU . .
N030 N 0.5433(8) 0.3686(18) 0.2452(10) 0.075(8) Uani 1 1 d U . .
Ru03 Ru 0.68638(8) 0.38153(19) 0.36039(11) 0.0804(10) Uani 1 1 d U . .
N031 N 0.64372(12) 0.37547(19) 0.29751(16) 0.099(8) Uani 1 1 d RU . .
C310 C 0.60779(17) 0.38096(19) 0.29694(16) 0.082(9) Uani 1 1 d RU . .
C311 C 0.5808(2) 0.37934(19) 0.2511(2) 0.081(10) Uani 1 1 d RU . .
C312 C 0.5898(2) 0.3722(2) 0.2058(3) 0.104(13) Uani 1 1 d RU . .
C313 C 0.62576(14) 0.3667(2) 0.2064(3) 0.105(14) Uani 1 1 d RU . .
C314 C 0.65271(10) 0.3684(2) 0.2522(2) 0.108(13) Uani 1 1 d RU . .
N032 N 0.71198(10) 0.3689(2) 0.30018(16) 0.091(7) Uani 1 1 d RU . .
C315 C 0.68914(9) 0.3677(2) 0.2510(2) 0.065(6) Uani 1 1 d RU . .
C316 C 0.70333(9) 0.3608(2) 0.2101(3) 0.096(11) Uani 1 1 d RU . .
C317 C 0.74037(13) 0.3552(2) 0.2184(3) 0.22(4) Uani 1 1 d RU . .
C318 C 0.76321(16) 0.3564(2) 0.2675(2) 0.089(10) Uani 1 1 d RU . .
C319 C 0.74902(14) 0.3632(2) 0.30844(15) 0.076(9) Uani 1 1 d RU . .
N033 N 0.73166(12) 0.3825(2) 0.41760(15) 0.076(6) Uani 1 1 d RU . .
C320 C 0.75618(15) 0.4461(2) 0.43955(18) 0.103(12) Uani 1 1 d RU . .
C321 C 0.7855(2) 0.4271(2) 0.4808(2) 0.15(2) Uani 1 1 d RU . .
C322 C 0.7903(2) 0.3445(2) 0.5000(3) 0.130(17) Uani 1 1 d RU . .
C323 C 0.76581(17) 0.2809(3) 0.4781(2) 0.145(19) Uani 1 1 d RU . .
C324 C 0.73647(12) 0.2999(2) 0.43687(18) 0.108(14) Uani 1 1 d RU . .
N034 N 0.68928(9) 0.2534(3) 0.37498(11) 0.077(6) Uani 1 1 d RU . .
C325 C 0.71730(10) 0.2253(3) 0.41562(15) 0.070(7) Uani 1 1 d RU . .
C326 C 0.72014(10) 0.1392(5) 0.42855(16) 0.121(15) Uani 1 1 d RU . .
C327 C 0.69495(9) 0.0814(6) 0.40082(13) 0.142(18) Uani 1 1 d RU . .
C328 C 0.66693(9) 0.1095(5) 0.36018(11) 0.18(3) Uani 1 1 d RU . .
C329 C 0.66409(9) 0.1955(4) 0.34725(11) 0.088(9) Uani 1 1 d RU . .
N035 N 0.66005(10) 0.4125(2) 0.41243(14) 0.080(6) Uani 1 1 d RU . .
C330 C 0.64626(11) 0.3563(2) 0.44132(18) 0.063(6) Uani 1 1 d RU . .
C331 C 0.63120(13) 0.3876(2) 0.4780(2) 0.113(12) Uani 1 1 d RU . .
C332 C 0.62993(13) 0.4751(3) 0.4858(3) 0.113(13) Uani 1 1 d RU . .
C333 C 0.64372(12) 0.5313(3) 0.4569(2) 0.087(8) Uani 1 1 d RU . .
C334 C 0.65878(10) 0.5000(3) 0.42020(15) 0.097(12) Uani 1 1 d RU . .
N036 N 0.68337(9) 0.5144(3) 0.35723(11) 0.079(6) Uani 1 1 d RU . .
C335 C 0.66880(9) 0.5578(4) 0.39084(12) 0.109(14) Uani 1 1 d RU . .
C336 C 0.66592(9) 0.6462(5) 0.38855(12) 0.15(2) Uani 1 1 d RU . .
C337 C 0.67761(9) 0.6913(6) 0.35265(11) 0.127(16) Uani 1 1 d RU . .
C338 C 0.69218(9) 0.6479(5) 0.31904(13) 0.118(15) Uani 1 1 d RU . .
C339 C 0.69506(9) 0.5594(4) 0.32133(13) 0.115(13) Uani 1 1 d RU . .
N040 N 0.5332(7) 0.3811(13) 0.2869(8) 0.054(6) Uani 1 1 d U . .
Ru04 Ru 0.43431(8) 0.37780(19) 0.38940(11) 0.0769(10) Uani 1 1 d U . .
N041 N 0.45344(8) 0.38113(19) 0.32565(16) 0.121(10) Uani 1 1 d RU . .
C410 C 0.48962(13) 0.38574(19) 0.32933(16) 0.102(12) Uani 1 1 d RU . .
C411 C 0.50092(14) 0.38205(19) 0.2862(2) 0.096(12) Uani 1 1 d RU . .
C412 C 0.47603(11) 0.37374(19) 0.2394(3) 0.15(2) Uani 1 1 d RU . .
C413 C 0.43985(8) 0.36912(19) 0.2357(3) 0.096(12) Uani 1 1 d RU . .
C414 C 0.42855(8) 0.37281(19) 0.2788(2) 0.104(13) Uani 1 1 d RU . .
N042 N 0.38729(12) 0.37004(19) 0.33020(16) 0.089(7) Uani 1 1 d RU . .
C415 C 0.39182(11) 0.36804(19) 0.2823(2) 0.118(17) Uani 1 1 d RU . .
C416 C 0.36245(15) 0.3573(2) 0.2406(3) 0.38(9) Uani 1 1 d RU . .
C417 C 0.3285(2) 0.3486(2) 0.2467(3) 0.21(4) Uani 1 1 d RU . .
C418 C 0.3240(2) 0.3506(2) 0.2946(2) 0.18(3) Uani 1 1 d RU . .
C419 C 0.35337(17) 0.36132(19) 0.33634(15) 0.098(13) Uani 1 1 d RU . .
N043 N 0.40927(9) 0.37242(19) 0.44703(15) 0.057(4) Uani 1 1 d RU . .
C420 C 0.39620(11) 0.4349(2) 0.47232(18) 0.058(6) Uani 1 1 d RU . .
C421 C 0.37910(13) 0.4126(2) 0.5081(2) 0.061(7) Uani 1 1 d RU . .
C422 C 0.37507(13) 0.3277(2) 0.5185(3) 0.085(11) Uani 1 1 d RU . .
C423 C 0.38814(12) 0.2652(3) 0.4932(2) 0.077(8) Uani 1 1 d RU . .
C424 C 0.40524(10) 0.2876(3) 0.45750(16) 0.082(10) Uani 1 1 d RU . .
N044 N 0.43365(8) 0.2514(3) 0.39854(11) 0.071(5) Uani 1 1 d RU . .
C425 C 0.41660(9) 0.2257(3) 0.43374(13) 0.102(13) Uani 1 1 d RU . .
C426 C 0.41245(9) 0.1400(5) 0.44189(14) 0.121(18) Uani 1 1 d RU . .
C427 C 0.42535(8) 0.0800(6) 0.41485(11) 0.18(3) Uani 1 1 d RU . .
C428 C 0.44241(8) 0.1057(5) 0.37965(11) 0.076(7) Uani 1 1 d RU . .
C429 C 0.44655(8) 0.1914(4) 0.37149(11) 0.067(7) Uani 1 1 d RU . .
N045 N 0.48249(12) 0.39788(19) 0.44831(15) 0.062(5) Uani 1 1 d RU . .
C430 C 0.50248(14) 0.3324(2) 0.47605(19) 0.077(8) Uani 1 1 d RU . .
C431 C 0.5340(2) 0.3500(2) 0.5131(2) 0.098(12) Uani 1 1 d RU . .
C432 C 0.5456(2) 0.4332(2) 0.5224(3) 0.130(18) Uani 1 1 d RU . .
C433 C 0.52559(18) 0.4987(3) 0.4946(2) 0.120(15) Uani 1 1 d RU . .
C434 C 0.49405(13) 0.4811(3) 0.45762(16) 0.117(16) Uani 1 1 d RU . .
N046 N 0.43712(8) 0.5087(3) 0.38899(11) 0.097(8) Uani 1 1 d RU . .
C435 C 0.46718(10) 0.5372(3) 0.42551(12) 0.066(6) Uani 1 1 d RU . .
C436 C 0.47467(11) 0.6233(5) 0.43051(13) 0.079(7) Uani 1 1 d RU . .
C437 C 0.45210(8) 0.6809(6) 0.39900(11) 0.147(19) Uani 1 1 d RU . .
C438 C 0.42204(8) 0.6524(5) 0.36247(12) 0.113(13) Uani 1 1 d RU . .
C439 C 0.41455(9) 0.5663(4) 0.35747(12) 0.088(8) Uani 1 1 d RU . .
P001 P 0.5921(4) 0.3061(11) 0.0587(6) 0.116(5) Uiso 1 1 d U . .
F011 F 0.5536(8) 0.3023(18) 0.0152(10) 0.132(10) Uiso 1 1 d U . .
F012 F 0.5959(7) 0.2093(17) 0.0437(9) 0.118(9) Uiso 1 1 d U . .
F013 F 0.6293(9) 0.295(2) 0.1005(12) 0.161(12) Uiso 1 1 d U . .
F014 F 0.5892(11) 0.404(3) 0.0684(15) 0.186(15) Uiso 1 1 d U . .
F015 F 0.6117(10) 0.335(2) 0.0157(14) 0.177(14) Uiso 1 1 d U . .
F016 F 0.5705(8) 0.2768(19) 0.0942(11) 0.143(11) Uiso 1 1 d U . .
P002 P 0.5641(3) 0.1996(8) 0.3994(4) 0.084(3) Uiso 1 1 d DU . .
F021 F 0.5811(7) 0.2331(17) 0.3563(9) 0.146(11) Uiso 1 1 d DU . .
F022 F 0.5264(6) 0.2005(15) 0.3569(8) 0.114(8) Uiso 1 1 d DU . .
F023 F 0.5444(8) 0.1724(19) 0.4402(10) 0.165(12) Uiso 1 1 d DU . .
F024 F 0.6019(7) 0.1903(19) 0.4391(10) 0.175(13) Uiso 1 1 d DU . .
F025 F 0.5661(8) 0.1049(15) 0.3854(10) 0.132(10) Uiso 1 1 d DU . .
F026 F 0.5619(7) 0.2968(14) 0.4133(9) 0.123(9) Uiso 1 1 d DU . .
P003 P 0.5036(11) 0.887(2) 0.3011(16) 0.44(3) Uiso 1 1 d DU . .
F031 F 0.491(2) 0.833(4) 0.342(3) 0.53(6) Uiso 1 1 d DU . .
F032 F 0.501(2) 0.969(3) 0.334(2) 0.48(5) Uiso 1 1 d DU . .
F033 F 0.5146(18) 0.946(3) 0.261(2) 0.40(4) Uiso 1 1 d DU . .
F034 F 0.5105(16) 0.803(3) 0.274(2) 0.34(3) Uiso 1 1 d DU . .
F035 F 0.5433(14) 0.886(3) 0.334(2) 0.40(4) Uiso 1 1 d DU . .
F036 F 0.4630(13) 0.890(5) 0.268(3) 0.58(8) Uiso 1 1 d DU . .
P004 P 0.3494(6) 0.8764(12) 0.0966(8) 0.177(9) Uiso 1 1 d DU . .
F041 F 0.3708(9) 0.948(2) 0.1347(13) 0.240(19) Uiso 1 1 d DU . .
F042 F 0.3792(8) 0.8877(18) 0.0672(12) 0.169(14) Uiso 1 1 d DU . .
F043 F 0.3290(8) 0.809(2) 0.0564(12) 0.206(16) Uiso 1 1 d DU . .
F044 F 0.3233(10) 0.859(2) 0.1304(13) 0.24(2) Uiso 1 1 d DU . .
F045 F 0.3743(9) 0.8042(18) 0.1247(12) 0.214(16) Uiso 1 1 d DU . .
F046 F 0.3240(10) 0.951(2) 0.0691(15) 0.31(3) Uiso 1 1 d DU . .
P005 P 0.3420(3) 0.3849(7) 0.0867(4) 0.079(3) Uiso 1 1 d U . .
F051 F 0.3265(7) 0.4176(18) 0.1319(10) 0.132(9) Uiso 1 1 d U . .
F052 F 0.3780(12) 0.391(2) 0.1201(16) 0.196(16) Uiso 1 1 d U . .
F053 F 0.3576(11) 0.374(2) 0.0388(16) 0.184(16) Uiso 1 1 d U . .
F054 F 0.3022(8) 0.3931(16) 0.0493(10) 0.122(9) Uiso 1 1 d U . .
F055 F 0.3337(10) 0.291(2) 0.1021(15) 0.202(15) Uiso 1 1 d U . .
F056 F 0.3469(13) 0.485(3) 0.0782(19) 0.26(2) Uiso 1 1 d U . .
P006 P 0.3150(5) 0.6344(11) 0.3716(7) 0.145(7) Uiso 1 1 d DU . .
F061 F 0.2778(6) 0.6557(16) 0.3301(8) 0.120(8) Uiso 1 1 d DU . .
F062 F 0.3177(11) 0.7348(18) 0.3819(15) 0.30(3) Uiso 1 1 d DU . .
F063 F 0.3533(8) 0.621(2) 0.4112(13) 0.196(17) Uiso 1 1 d DU . .
F064 F 0.3075(12) 0.536(2) 0.3655(16) 0.33(3) Uiso 1 1 d DU . .
F065 F 0.2973(11) 0.635(3) 0.4157(13) 0.31(3) Uiso 1 1 d DU . .
F066 F 0.3334(9) 0.635(2) 0.3276(12) 0.24(2) Uiso 1 1 d DU . .
P007 P 0.1608(5) 0.1121(11) 0.1465(7) 0.152(6) Uiso 1 1 d DU . .
F071 F 0.1820(12) 0.101(3) 0.1044(15) 0.31(3) Uiso 1 1 d DU . .
F072 F 0.1514(15) 0.013(2) 0.137(2) 0.40(4) Uiso 1 1 d DU . .
F073 F 0.1385(14) 0.118(4) 0.1860(19) 0.500 Uiso 1 1 d DU . .
F074 F 0.1766(13) 0.204(2) 0.1576(18) 0.33(3) Uiso 1 1 d DU . .
F075 F 0.1932(11) 0.077(3) 0.1892(15) 0.33(3) Uiso 1 1 d DU . .
F076 F 0.1277(10) 0.143(3) 0.1025(16) 0.31(3) Uiso 1 1 d DU . .
P008 P 0.3058(4) 0.1122(9) 0.3649(5) 0.101(4) Uiso 1 1 d U . .
F081 F 0.2811(12) 0.102(2) 0.3978(16) 0.195(16) Uiso 1 1 d U . .
F082 F 0.2747(12) 0.093(3) 0.3124(16) 0.216(17) Uiso 1 1 d U . .
F083 F 0.3377(15) 0.118(3) 0.342(2) 0.24(2) Uiso 1 1 d U . .
F084 F 0.3307(12) 0.121(2) 0.4182(17) 0.207(17) Uiso 1 1 d U . .
F085 F 0.2921(17) 0.209(4) 0.362(2) 0.32(3) Uiso 1 1 d U . .
F086 F 0.3061(11) 0.012(3) 0.3713(15) 0.212(16) Uiso 1 1 d U . .

loop_
_atom_site_aniso_label
_atom_site_aniso_U_11
_atom_site_aniso_U_22
_atom_site_aniso_U_33
_atom_site_aniso_U_23
_atom_site_aniso_U_13
_atom_site_aniso_U_12
N010 0.045(9) 0.21(4) 0.096(18) 0.05(2) 0.014(10) 0.052(19)
Ru01 0.0444(16) 0.086(2) 0.091(2) -0.0096(17) 0.0225(15) 0.0033(15)
N011 0.048(7) 0.064(15) 0.087(8) 0.027(11) 0.028(6) 0.000(10)
C110 0.040(8) 0.14(4) 0.101(16) 0.04(2) 0.023(8) 0.03(2)
C111 0.049(9) 0.14(4) 0.084(15) 0.07(2) 0.012(8) 0.026(17)
C112 0.061(11) 0.26(5) 0.089(14) 0.12(2) 0.020(11) 0.07(2)
C113 0.060(12) 0.18(4) 0.083(10) 0.097(17) 0.016(8) 0.074(19)
C114 0.062(11) 0.09(2) 0.089(8) 0.028(15) 0.037(7) 0.060(16)
N012 0.051(9) 0.077(16) 0.105(9) 0.014(13) 0.036(8) 0.015(14)
C115 0.057(11) 0.19(5) 0.100(9) 0.02(3) 0.034(8) 0.02(2)
C116 0.065(15) 0.26(6) 0.120(14) 0.11(3) 0.056(14) 0.06(3)
C117 0.052(13) 0.047(16) 0.075(12) -0.017(13) 0.018(11) 0.010(13)
C118 0.063(15) 0.18(4) 0.055(13) -0.01(2) 0.030(10) -0.03(2)
C119 0.046(11) 0.20(4) 0.087(14) 0.06(2) 0.048(10) -0.01(2)
N013 0.045(11) 0.131(13) 0.104(11) 0.025(12) 0.025(8) -0.032(11)
C120 0.014(11) 0.139(16) 0.11(2) -0.022(15) 0.035(9) -0.004(12)
C121 0.000(11) 0.19(3) 0.15(3) -0.05(2) 0.021(11) 0.039(14)
C122 0.019(13) 0.20(3) 0.15(3) -0.07(2) -0.004(15) 0.070(17)
C123 0.042(17) 0.19(3) 0.08(2) -0.023(18) 0.021(11) 0.032(17)
C124 0.000(9) 0.142(15) 0.106(18) 0.024(12) 0.034(7) -0.010(10)
N014 0.069(17) 0.090(7) 0.058(13) 0.005(8) 0.019(8) 0.017(8)
C125 0.10(3) 0.113(12) 0.08(2) 0.001(18) -0.008(16) 0.025(17)
C126 0.06(2) 0.131(14) 0.10(2) 0.067(19) 0.021(15) -0.003(16)
C127 0.08(3) 0.110(17) 0.11(3) 0.02(2) 0.027(18) 0.025(17)
C128 0.041(17) 0.086(11) 0.13(3) 0.020(18) 0.033(14) 0.023(13)
C129 0.18(3) 0.085(11) 0.034(13) 0.006(15) -0.019(17) -0.016(18)
N015 0.075(18) 0.122(14) 0.098(14) -0.050(15) 0.033(12) 0.002(18)
C130 0.20(6) 0.17(2) 0.25(7) 0.02(3) 0.18(6) 0.04(5)
C131 0.20(6) 0.10(2) 0.14(4) 0.00(3) 0.09(4) 0.03(3)
C132 0.24(7) 0.12(3) 0.14(5) 0.02(3) 0.06(4) 0.08(4)
C133 0.26(6) 0.059(18) 0.11(3) -0.064(18) 0.05(3) 0.02(3)
C134 0.05(2) 0.133(17) 0.09(2) -0.037(15) -0.024(12) 0.043(18)
N016 0.09(2) 0.080(8) 0.13(2) -0.019(9) 0.019(13) 0.005(10)
C135 0.034(19) 0.117(11) 0.19(4) -0.029(19) 0.02(2) 0.03(2)
C136 0.12(4) 0.112(14) 0.42(8) -0.08(3) 0.19(6) -0.04(3)
C137 0.09(4) 0.14(2) 0.49(10) 0.00(3) 0.19(6) 0.01(3)
C138 0.15(5) 0.110(19) 0.37(8) 0.07(4) 0.15(6) 0.06(4)
C139 0.32(8) 0.11(2) 0.15(5) 0.08(3) 0.09(4) 0.07(4)
N020 0.033(10) 0.35(7) 0.11(2) -0.04(3) 0.017(11) -0.07(2)
Ru02 0.060(2) 0.082(2) 0.083(2) -0.0008(17) 0.0251(16) -0.0074(16)
N021 0.018(7) 0.071(15) 0.078(8) 0.008(9) 0.000(6) 0.004(10)
C210 0.023(8) 0.09(2) 0.078(12) 0.039(16) 0.005(7) 0.036(13)
C211 0.035(9) 0.13(3) 0.081(13) 0.021(18) 0.009(8) -0.052(17)
C212 0.022(10) 0.11(3) 0.084(13) -0.054(18) 0.016(9) -0.030(15)
C213 0.027(10) 0.17(4) 0.088(11) -0.06(2) 0.018(10) -0.01(2)
C214 0.013(8) 0.11(3) 0.078(8) 0.018(18) 0.007(7) 0.007(14)
N022 0.039(7) 0.15(2) 0.110(10) 0.003(16) 0.037(6) -0.027(13)
C215 0.014(8) 0.13(3) 0.101(10) -0.03(2) 0.019(7) -0.045(16)
C216 0.013(9) 0.15(3) 0.107(12) 0.086(19) -0.009(9) -0.023(15)
C217 0.018(9) 0.24(6) 0.15(2) 0.09(3) 0.000(14) 0.00(2)
C218 0.033(11) 0.17(5) 0.21(3) -0.07(4) 0.045(14) 0.01(2)
C219 0.046(8) 0.13(4) 0.16(2) -0.03(3) 0.065(12) 0.00(2)
N023 0.074(16) 0.100(12) 0.117(13) 0.022(14) 0.046(12) 0.018(16)
C220 0.14(3) 0.110(16) 0.039(14) 0.045(15) 0.041(15) 0.05(2)
C221 0.18(4) 0.098(19) 0.08(2) 0.069(19) 0.08(2) 0.06(2)
C222 0.28(6) 0.043(16) 0.066(18) 0.003(14) 0.11(3) 0.02(2)
C223 0.052(19) 0.089(17) 0.17(3) 0.006(17) 0.09(2) 0.023(18)
C224 0.11(3) 0.102(14) 0.023(10) 0.012(12) 0.014(11) 0.028(17)
N024 0.10(2) 0.093(7) 0.09(2) -0.014(10) 0.054(15) -0.024(11)
C225 0.032(16) 0.084(10) 0.082(19) -0.016(13) 0.028(13) -0.017(15)
C226 0.14(4) 0.092(13) 0.14(4) 0.05(2) 0.07(3) 0.03(3)
C227 0.049(18) 0.053(12) 0.11(3) 0.039(14) 0.014(15) -0.012(13)
C228 0.20(6) 0.066(10) 0.18(5) -0.02(2) 0.12(4) -0.07(3)
C229 0.20(4) 0.065(9) 0.08(2) -0.024(16) 0.11(3) -0.066(19)
N025 0.070(10) 0.095(11) 0.064(10) 0.023(11) 0.024(8) -0.018(10)
C230 0.11(2) 0.126(17) 0.058(18) 0.015(18) 0.012(14) 0.03(2)
C231 0.08(2) 0.103(19) 0.10(3) 0.06(2) 0.010(14) -0.029(19)
C232 0.044(17) 0.11(2) 0.12(3) 0.009(18) 0.053(13) 0.024(15)
C233 0.08(3) 0.101(19) 0.10(3) -0.002(19) 0.011(15) 0.001(18)
C234 0.062(17) 0.097(12) 0.09(2) 0.011(13) 0.035(10) -0.027(13)
N026 0.039(13) 0.092(7) 0.13(2) -0.004(9) 0.045(10) 0.008(8)
C235 0.16(3) 0.089(12) 0.13(4) 0.02(2) -0.04(3) -0.04(2)
C236 0.20(4) 0.115(16) 0.24(4) 0.10(2) 0.09(3) -0.10(2)
C237 0.14(4) 0.04(2) 0.53(12) 0.03(3) 0.11(4) -0.018(18)
C238 0.18(4) 0.070(15) 0.18(4) 0.03(2) 0.13(3) -0.012(19)
C239 0.13(3) 0.084(13) 0.10(3) 0.05(2) 0.00(2) -0.028(17)
N030 0.077(10) 0.09(2) 0.067(13) -0.052(14) 0.031(9) -0.051(15)
Ru03 0.075(2) 0.093(3) 0.077(2) 0.0010(17) 0.0287(17) -0.0017(18)
N031 0.078(8) 0.13(2) 0.090(9) -0.001(14) 0.029(7) 0.005(16)
C310 0.072(9) 0.06(2) 0.107(17) -0.028(19) 0.019(9) -0.013(18)
C311 0.072(9) 0.08(3) 0.090(16) -0.033(19) 0.032(8) -0.031(18)
C312 0.083(12) 0.13(4) 0.109(17) -0.07(2) 0.050(11) -0.07(2)
C313 0.079(12) 0.15(4) 0.093(11) -0.04(2) 0.043(9) -0.10(2)
C314 0.093(12) 0.16(4) 0.079(8) 0.044(18) 0.039(8) -0.08(2)
N032 0.090(10) 0.11(2) 0.079(9) 0.013(15) 0.037(8) 0.006(18)
C315 0.086(12) 0.035(15) 0.080(9) -0.007(13) 0.034(8) -0.026(15)
C316 0.15(2) 0.08(3) 0.079(12) 0.011(19) 0.059(16) 0.04(3)
C317 0.15(3) 0.44(11) 0.090(17) -0.06(5) 0.08(2) -0.02(6)
C318 0.13(2) 0.06(2) 0.11(2) -0.03(2) 0.069(17) 0.00(2)
C319 0.083(11) 0.08(2) 0.077(15) -0.046(16) 0.035(10) -0.038(17)
N033 0.081(12) 0.060(9) 0.088(11) -0.027(10) 0.028(9) 0.012(9)
C320 0.12(2) 0.049(13) 0.12(3) -0.057(15) 0.004(17) 0.017(13)
C321 0.13(4) 0.12(3) 0.15(4) -0.06(3) -0.02(2) 0.02(3)
C322 0.14(3) 0.16(3) 0.057(19) -0.03(2) -0.02(2) 0.02(3)
C323 0.21(4) 0.16(3) 0.028(13) 0.015(18) -0.03(2) -0.03(2)
C324 0.12(3) 0.066(13) 0.11(3) -0.015(15) -0.011(17) 0.002(16)
N034 0.064(17) 0.088(7) 0.092(18) -0.018(8) 0.042(9) -0.017(8)
C325 0.052(13) 0.087(10) 0.096(16) 0.021(11) 0.062(9) -0.039(10)
C326 0.19(4) 0.050(11) 0.12(3) -0.044(13) 0.04(2) 0.022(17)
C327 0.20(5) 0.09(2) 0.15(4) 0.00(2) 0.08(3) -0.07(3)
C328 0.22(6) 0.086(16) 0.21(6) -0.09(3) 0.01(4) -0.04(3)
C329 0.010(10) 0.111(12) 0.17(2) -0.051(18) 0.070(11) -0.013(11)
N035 0.081(17) 0.079(10) 0.088(12) 0.016(13) 0.038(12) 0.006(16)
C330 0.053(16) 0.094(15) 0.031(10) 0.012(10) -0.008(8) -0.001(13)
C331 0.04(2) 0.20(3) 0.10(3) -0.02(2) 0.038(19) -0.01(3)
C332 0.05(2) 0.22(3) 0.09(2) -0.08(2) 0.049(18) -0.04(2)
C333 0.000(10) 0.18(2) 0.075(15) -0.044(14) -0.006(9) 0.005(14)
C334 0.15(4) 0.084(11) 0.07(2) 0.009(17) 0.06(2) 0.01(2)
N036 0.031(13) 0.103(8) 0.112(18) 0.025(9) 0.036(12) 0.008(10)
C335 0.17(5) 0.073(9) 0.10(3) 0.005(18) 0.06(2) 0.00(2)
C336 0.25(7) 0.086(12) 0.14(4) 0.06(2) 0.08(4) 0.06(3)
C337 0.18(5) 0.10(2) 0.08(3) 0.02(2) 0.01(3) -0.03(3)
C338 0.16(5) 0.111(17) 0.06(2) 0.006(18) 0.00(2) -0.06(3)
C339 0.09(3) 0.109(15) 0.17(3) -0.001(19) 0.07(3) -0.07(2)
N040 0.076(11) 0.044(12) 0.042(9) 0.036(9) 0.016(8) 0.046(11)
Ru04 0.058(2) 0.101(3) 0.0743(19) -0.0011(17) 0.0234(15) 0.0036(17)
N041 0.101(12) 0.19(3) 0.079(9) -0.016(17) 0.045(10) -0.03(2)
C410 0.094(14) 0.10(3) 0.13(2) -0.01(3) 0.066(13) -0.01(2)
C411 0.070(12) 0.11(3) 0.115(19) -0.03(2) 0.035(10) 0.05(2)
C412 0.080(15) 0.24(7) 0.120(19) 0.04(4) 0.022(12) -0.02(4)
C413 0.084(13) 0.13(4) 0.066(10) 0.055(19) 0.011(11) 0.02(2)
C414 0.116(16) 0.12(4) 0.087(10) -0.04(2) 0.037(10) -0.01(3)
N042 0.074(8) 0.116(19) 0.073(8) -0.033(13) 0.012(7) 0.029(12)
C415 0.094(14) 0.19(5) 0.073(9) 0.03(2) 0.019(8) 0.06(3)
C416 0.09(2) 1.0(3) 0.083(17) -0.12(7) 0.037(16) 0.03(7)
C417 0.12(2) 0.42(10) 0.11(2) -0.18(4) 0.06(2) -0.06(5)
C418 0.111(19) 0.35(8) 0.08(2) -0.01(4) 0.026(15) -0.13(5)
C419 0.063(9) 0.14(4) 0.089(17) 0.00(2) 0.013(10) 0.03(2)
N043 0.022(9) 0.085(10) 0.063(9) -0.007(9) 0.009(7) 0.017(10)
C420 0.066(19) 0.083(13) 0.028(10) -0.003(10) 0.020(10) 0.012(13)
C421 0.08(2) 0.079(13) 0.034(11) 0.015(12) 0.036(12) 0.012(16)
C422 0.055(19) 0.062(15) 0.17(3) 0.004(16) 0.08(2) 0.016(15)
C423 0.10(3) 0.091(15) 0.050(14) -0.009(13) 0.028(14) 0.014(17)
C424 0.07(2) 0.079(11) 0.12(3) -0.028(16) 0.06(2) -0.015(19)
N044 0.038(14) 0.101(7) 0.073(15) -0.026(8) 0.015(9) 0.009(9)
C425 0.13(4) 0.084(9) 0.12(3) -0.02(2) 0.08(3) 0.00(3)
C426 0.17(5) 0.078(11) 0.14(4) -0.03(2) 0.09(4) 0.00(3)
C427 0.34(8) 0.096(16) 0.16(5) 0.07(3) 0.18(5) 0.13(3)
C428 0.018(13) 0.104(11) 0.093(19) 0.003(15) -0.003(11) 0.042(14)
C429 0.027(13) 0.108(11) 0.056(13) 0.009(12) -0.005(9) 0.054(13)
N045 0.038(8) 0.082(10) 0.077(10) -0.012(10) 0.034(6) 0.015(8)
C430 0.069(17) 0.104(15) 0.069(17) 0.034(15) 0.039(10) 0.009(15)
C431 0.09(2) 0.14(3) 0.07(2) -0.01(2) 0.024(13) 0.04(2)
C432 0.10(3) 0.15(3) 0.11(3) -0.02(3) -0.01(2) 0.02(2)
C433 0.08(3) 0.13(2) 0.12(4) -0.01(3) -0.005(18) -0.01(2)
C434 0.17(3) 0.085(12) 0.054(16) -0.002(17) -0.04(2) 0.002(15)
N046 0.09(2) 0.103(8) 0.087(19) 0.021(10) 0.008(11) -0.002(10)
C435 0.053(15) 0.076(9) 0.087(18) -0.004(12) 0.048(9) 0.014(10)
C436 0.11(2) 0.082(11) 0.066(15) 0.042(12) 0.054(13) -0.017(12)
C437 0.32(5) 0.076(15) 0.007(8) -0.007(11) -0.021(18) 0.03(2)
C438 0.16(3) 0.112(13) 0.07(2) 0.04(2) 0.034(19) 0.02(2)
C439 0.09(2) 0.110(13) 0.08(2) 0.001(16) 0.049(13) 0.036(16)

loop_
_atom_type_symbol
_atom_type_description
_atom_type_scat_dispersion_real
_atom_type_scat_dispersion_imag
_atom_type_scat_source
C C 0.0181 0.0091 'International Tables Vol C Tables 4.2.6.8 and 6.1.1.4'
H H 0.0000 0.0000 'International Tables Vol C Tables 4.2.6.8 and 6.1.1.4'
N N 0.0311 0.0180 'International Tables Vol C Tables 4.2.6.8 and 6.1.1.4'
P P 0.2955 0.4335 'International Tables Vol C Tables 4.2.6.8 and 6.1.1.4'
F F 0.0727 0.0534 'International Tables Vol C Tables 4.2.6.8 and 6.1.1.4'
Ru Ru 0.0552 3.2960 'International Tables Vol C Tables 4.2.6.8 and 6.1.1.4'

loop_
_geom_angle_atom_site_label_1
_geom_angle_atom_site_label_2
_geom_angle_atom_site_label_3
_geom_angle
_geom_angle_site_symmetry_1
_geom_angle_site_symmetry_3
_geom_angle_publ_flag
N020 N010 C111 114(3) . . ?
N012 Ru01 N014 86.1 . . ?
N012 Ru01 N016 90.9 . . ?
N014 Ru01 N016 174.9 . . ?
N012 Ru01 N015 175.0 . . ?
N014 Ru01 N015 98.7 . . ?
N016 Ru01 N015 84.5 . . ?
N012 Ru01 N013 96.1 . . ?
N014 Ru01 N013 74.9 . . ?
N016 Ru01 N013 101.3 . . ?
N015 Ru01 N013 86.7 . . ?
N012 Ru01 N011 78.5 . . ?
N014 Ru01 N011 99.7 . . ?
N016 Ru01 N011 83.7 . . ?
N015 Ru01 N011 99.0 . . ?
N013 Ru01 N011 172.8 . . ?
C110 N011 C114 120.0 . . ?
C110 N011 Ru01 122.6 . . ?
C114 N011 Ru01 117.1 . . ?
N011 C110 C111 120.0 . . ?
C110 C111 C112 120.0 . . ?
C110 C111 N010 117.7(17) . . ?
C112 C111 N010 122.2(17) . . ?
C113 C112 C111 120.0 . . ?
C112 C113 C114 120.0 . . ?
C113 C114 N011 120.0 . . ?
C113 C114 C115 133.1 . . ?
N011 C114 C115 106.0 . . ?
C115 N012 C119 120.0 . . ?
C115 N012 Ru01 113.3 . . ?
C119 N012 Ru01 126.3 . . ?
N012 C115 C116 120.0 . . ?
N012 C115 C114 124.1 . . ?
C116 C115 C114 115.8 . . ?
C115 C116 C117 120.0 . . ?
C118 C117 C116 120.0 . . ?
C117 C118 C119 120.0 . . ?
N012 C119 C118 120.0 . . ?
C120 N013 C124 120.0 . . ?
C120 N013 Ru01 118.8 . . ?
C124 N013 Ru01 121.2 . . ?
C121 C120 N013 120.0 . . ?
C120 C121 C122 120.0 . . ?
C123 C122 C121 120.0 . . ?
C122 C123 C124 120.0 . . ?
C123 C124 N013 120.0 . . ?
C123 C124 C125 131.8 . . ?
N013 C124 C125 108.2 . . ?
C125 N014 C129 120.0 . . ?
C125 N014 Ru01 117.9 . . ?
C129 N014 Ru01 122.0 . . ?
C126 C125 N014 120.0 . . ?
C126 C125 C124 122.0 . . ?
N014 C125 C124 117.6 . . ?
C127 C126 C125 120.0 . . ?
C128 C127 C126 120.0 . . ?
C127 C128 C129 120.0 . . ?
C128 C129 N014 120.0 . . ?
C130 N015 C134 120.0 . . ?
C130 N015 Ru01 117.5 . . ?
C134 N015 Ru01 122.0 . . ?
C131 C130 N015 120.0 . . ?
C132 C131 C130 120.0 . . ?
C131 C132 C133 120.0 . . ?
C134 C133 C132 120.0 . . ?
C133 C134 N015 120.0 . . ?
C133 C134 C135 140.9 . . ?
N015 C134 C135 98.8 . . ?
C135 N016 C139 120.0 . . ?
C135 N016 Ru01 103.9 . . ?
C139 N016 Ru01 136.1 . . ?
N016 C135 C136 120.0 . . ?
N016 C135 C134 130.7 . . ?
C136 C135 C134 109.2 . . ?
C137 C136 C135 120.0 . . ?
C136 C137 C138 120.0 . . ?
C139 C138 C137 120.0 . . ?
C138 C139 N016 120.0 . . ?
N010 N020 C211 98(3) . . ?
N023 Ru02 N025 95.2 . . ?
N023 Ru02 N022 89.8 . . ?
N025 Ru02 N022 173.5 . . ?
N023 Ru02 N021 168.0 . . ?
N025 Ru02 N021 95.3 . . ?
N022 Ru02 N021 80.2 . . ?
N023 Ru02 N026 97.4 . . ?
N025 Ru02 N026 77.8 . . ?
N022 Ru02 N026 97.4 . . ?
N021 Ru02 N026 90.5 . . ?
N023 Ru02 N024 79.1 . . ?
N025 Ru02 N024 92.4 . . ?
N022 Ru02 N024 92.7 . . ?
N021 Ru02 N024 94.7 . . ?
N026 Ru02 N024 169.3 . . ?
C210 N021 C214 120.0 . . ?
C210 N021 Ru02 126.2 . . ?
C214 N021 Ru02 113.8 . . ?
N021 C210 C211 120.0 . . ?
C212 C211 C210 120.0 . . ?
C212 C211 N020 131.0(18) . . ?
C210 C211 N020 109.0(18) . . ?
C213 C212 C211 120.0 . . ?
C214 C213 C212 120.0 . . ?
C215 C214 C213 124.8 . . ?
C215 C214 N021 115.2 . . ?
C213 C214 N021 120.0 . . ?
C215 N022 C219 120.0 . . ?
C215 N022 Ru02 112.4 . . ?
C219 N022 Ru02 127.6 . . ?
C214 C215 N022 118.3 . . ?
C214 C215 C216 121.7 . . ?
N022 C215 C216 120.0 . . ?
C215 C216 C217 120.0 . . ?
C218 C217 C216 120.0 . . ?
C219 C218 C217 120.0 . . ?
C218 C219 N022 120.0 . . ?
C220 N023 C224 120.0 . . ?
C220 N023 Ru02 118.0 . . ?
C224 N023 Ru02 122.0 . . ?
N023 C220 C221 120.0 . . ?
C220 C221 C222 120.0 . . ?
C223 C222 C221 120.0 . . ?
C224 C223 C222 120.0 . . ?
C223 C224 N023 120.0 . . ?
C223 C224 C225 132.3 . . ?
N023 C224 C225 107.3 . . ?
C225 N024 C229 120.0 . . ?
C225 N024 Ru02 112.9 . . ?
C229 N024 Ru02 127.1 . . ?
N024 C225 C226 120.0 . . ?
N024 C225 C224 118.1 . . ?
C226 C225 C224 121.9 . . ?
C225 C226 C227 120.0 . . ?
C228 C227 C226 120.0 . . ?
C227 C228 C229 120.0 . . ?
C228 C229 N024 120.0 . . ?
C230 N025 C234 120.0 . . ?
C230 N025 Ru02 127.3 . . ?
C234 N025 Ru02 111.6 . . ?
N025 C230 C231 120.0 . . ?
C232 C231 C230 120.0 . . ?
C233 C232 C231 120.0 . . ?
C232 C233 C234 120.0 . . ?
C233 C234 N025 120.0 . . ?
C233 C234 C235 116.4 . . ?
N025 C234 C235 123.2 . . ?
C235 N026 C239 120.0 . . ?
C235 N026 Ru02 121.5 . . ?
C239 N026 Ru02 118.3 . . ?
C236 C235 N026 120.0 . . ?
C236 C235 C234 136.7 . . ?
N026 C235 C234 102.8 . . ?
C235 C236 C237 120.0 . . ?
C238 C237 C236 120.0 . . ?
C237 C238 C239 120.0 . . ?
C238 C239 N026 120.0 . . ?
N040 N030 C311 115(2) . . ?
N033 Ru03 N031 173.7 . . ?
N033 Ru03 N035 87.0 . . ?
N031 Ru03 N035 99.3 . . ?
N033 Ru03 N034 82.3 . . ?
N031 Ru03 N034 96.2 . . ?
N035 Ru03 N034 96.1 . . ?
N033 Ru03 N036 93.0 . . ?
N031 Ru03 N036 89.4 . . ?
N035 Ru03 N036 76.0 . . ?
N034 Ru03 N036 171.1 . . ?
N033 Ru03 N032 96.5 . . ?
N031 Ru03 N032 77.4 . . ?
N035 Ru03 N032 170.8 . . ?
N034 Ru03 N032 92.8 . . ?
N036 Ru03 N032 95.3 . . ?
C310 N031 C314 120.0 . . ?
C310 N031 Ru03 125.3 . . ?
C314 N031 Ru03 114.7 . . ?
N031 C310 C311 120.0 . . ?
C312 C311 C310 120.0 . . ?
C312 C311 N030 113.3(10) . . ?
C310 C311 N030 125.7(11) . . ?
C313 C312 C311 120.0 . . ?
C312 C313 C314 120.0 . . ?
C313 C314 N031 120.0 . . ?
C313 C314 C315 118.2 . . ?
N031 C314 C315 121.7 . . ?
C315 N032 C319 120.0 . . ?
C315 N032 Ru03 116.2 . . ?
C319 N032 Ru03 123.8 . . ?
C316 C315 N032 120.0 . . ?
C316 C315 C314 130.1 . . ?
N032 C315 C314 109.8 . . ?
C315 C316 C317 120.0 . . ?
C318 C317 C316 120.0 . . ?
C319 C318 C317 120.0 . . ?
C318 C319 N032 120.0 . . ?
C320 N033 C324 120.0 . . ?
C320 N033 Ru03 133.4 . . ?
C324 N033 Ru03 106.6 . . ?
N033 C320 C321 120.0 . . ?
C322 C321 C320 120.0 . . ?
C323 C322 C321 120.0 . . ?
C324 C323 C322 120.0 . . ?
C323 C324 N033 120.0 . . ?
C323 C324 C325 111.7 . . ?
N033 C324 C325 127.7 . . ?
C325 N034 C329 120.0 . . ?
C325 N034 Ru03 117.1 . . ?
C329 N034 Ru03 122.8 . . ?
N034 C325 C326 120.0 . . ?
N034 C325 C324 105.5 . . ?
C326 C325 C324 134.4 . . ?
C325 C326 C327 120.0 . . ?
C328 C327 C326 120.0 . . ?
C327 C328 C329 120.0 . . ?
C328 C329 N034 120.0 . . ?
C330 N035 C334 120.0 . . ?
C330 N035 Ru03 127.0 . . ?
C334 N035 Ru03 112.9 . . ?
C331 C330 N035 120.0 . . ?
C330 C331 C332 120.0 . . ?
C333 C332 C331 120.0 . . ?
C332 C333 C334 120.0 . . ?
C335 C334 C333 116.8 . . ?
C335 C334 N035 122.9 . . ?
C333 C334 N035 120.0 . . ?
C335 N036 C339 120.0 . . ?
C335 N036 Ru03 119.3 . . ?
C339 N036 Ru03 120.7 . . ?
C334 C335 C336 131.8 . . ?
C334 C335 N036 108.2 . . ?
C336 C335 N036 120.0 . . ?
C337 C336 C335 120.0 . . ?
C336 C337 C338 120.0 . . ?
C339 C338 C337 120.0 . . ?
C338 C339 N036 120.0 . . ?
C411 N040 N030 122(2) . . ?
N044 Ru04 N046 173.4 . . ?
N044 Ru04 N042 90.1 . . ?
N046 Ru04 N042 95.2 . . ?
N044 Ru04 N043 80.7 . . ?
N046 Ru04 N043 94.7 . . ?
N042 Ru04 N043 95.8 . . ?
N044 Ru04 N041 98.7 . . ?
N046 Ru04 N041 86.5 . . ?
N042 Ru04 N041 77.5 . . ?
N043 Ru04 N041 173.3 . . ?
N044 Ru04 N045 95.2 . . ?
N046 Ru04 N045 79.6 . . ?
N042 Ru04 N045 174.7 . . ?
N043 Ru04 N045 85.6 . . ?
N041 Ru04 N045 101.1 . . ?
C410 N041 C414 120.0 . . ?
C410 N041 Ru04 122.4 . . ?
C414 N041 Ru04 117.5 . . ?
C411 C410 N041 120.0 . . ?
N040 C411 C412 116.5(10) . . ?
N040 C411 C410 123.4(10) . . ?
C412 C411 C410 120.0 . . ?
C411 C412 C413 120.0 . . ?
C412 C413 C414 120.0 . . ?
C413 C414 N041 120.0 . . ?
C413 C414 C415 127.6 . . ?
N041 C414 C415 112.4 . . ?
C415 N042 C419 120.0 . . ?
C415 N042 Ru04 115.5 . . ?
C419 N042 Ru04 124.4 . . ?
C416 C415 N042 120.0 . . ?
C416 C415 C414 122.9 . . ?
N042 C415 C414 117.1 . . ?
C415 C416 C417 120.0 . . ?
C416 C417 C418 120.0 . . ?
C419 C418 C417 120.0 . . ?
C418 C419 N042 120.0 . . ?
C420 N043 C424 120.0 . . ?
C420 N043 Ru04 132.3 . . ?
C424 N043 Ru04 107.6 . . ?
N043 C420 C421 120.0 . . ?
C422 C421 C420 120.0 . . ?
C421 C422 C423 120.0 . . ?
C424 C423 C422 120.0 . . ?
C425 C424 C423 117.7 . . ?
C425 C424 N043 122.3 . . ?
C423 C424 N043 120.0 . . ?
C425 N044 C429 120.0 . . ?
C425 N044 Ru04 113.8 . . ?
C429 N044 Ru04 126.1 . . ?
C424 C425 C426 124.5 . . ?
C424 C425 N044 115.5 . . ?
C426 C425 N044 120.0 . . ?
C425 C426 C427 120.0 . . ?
C428 C427 C426 120.0 . . ?
C427 C428 C429 120.0 . . ?
C428 C429 N044 120.0 . . ?
C430 N045 C434 120.0 . . ?
C430 N045 Ru04 123.1 . . ?
C434 N045 Ru04 116.8 . . ?
C431 C430 N045 120.0 . . ?
C430 C431 C432 120.0 . . ?
C433 C432 C431 120.0 . . ?
C432 C433 C434 120.0 . . ?
C433 C434 N045 120.0 . . ?
C433 C434 C435 131.2 . . ?
N045 C434 C435 108.7 . . ?
C435 N046 C439 120.0 . . ?
C435 N046 Ru04 110.8 . . ?
C439 N046 Ru04 129.2 . . ?
N046 C435 C436 120.0 . . ?
N046 C435 C434 123.9 . . ?
C436 C435 C434 115.9 . . ?
C437 C436 C435 120.0 . . ?
C436 C437 C438 120.0 . . ?
C439 C438 C437 120.0 . . ?
C438 C439 N046 120.0 . . ?
F016 P001 F014 96(2) . . ?
F016 P001 F013 93.1(18) . . ?
F014 P001 F013 95(2) . . ?
F016 P001 F012 89.3(16) . . ?
F014 P001 F012 174(2) . . ?
F013 P001 F012 87.1(17) . . ?
F016 P001 F011 84.6(16) . . ?
F014 P001 F011 93.8(19) . . ?
F013 P001 F011 171(2) . . ?
F012 P001 F011 84.7(15) . . ?
F016 P001 F015 174(2) . . ?
F014 P001 F015 86(2) . . ?
F013 P001 F015 92.3(19) . . ?
F012 P001 F015 88.7(19) . . ?
F011 P001 F015 89.8(17) . . ?
F025 P002 F024 88.9(14) . . ?
F025 P002 F026 179.5(15) . . ?
F024 P002 F026 91.4(14) . . ?
F025 P002 F023 89.3(14) . . ?
F024 P002 F023 91.4(14) . . ?
F026 P002 F023 91.1(14) . . ?
F025 P002 F022 85.7(13) . . ?
F024 P002 F022 174.5(15) . . ?
F026 P002 F022 94.0(12) . . ?
F023 P002 F022 89.9(13) . . ?
F025 P002 F021 93.9(14) . . ?
F024 P002 F021 92.6(14) . . ?
F026 P002 F021 85.7(13) . . ?
F023 P002 F021 175.0(16) . . ?
F022 P002 F021 86.5(12) . . ?
F035 P003 F036 179(2) . . ?
F035 P003 F034 89.3(18) . . ?
F036 P003 F034 91.6(19) . . ?
F035 P003 F033 89.6(19) . . ?
F036 P003 F033 91(2) . . ?
F034 P003 F033 92.2(19) . . ?
F035 P003 F032 84.0(18) . . ?
F036 P003 F032 95.1(19) . . ?
F034 P003 F032 173(2) . . ?
F033 P003 F032 90.2(19) . . ?
F035 P003 F031 92.3(19) . . ?
F036 P003 F031 87.4(19) . . ?
F034 P003 F031 91.5(19) . . ?
F033 P003 F031 176(2) . . ?
F032 P003 F031 86.3(18) . . ?
F045 P004 F046 179(2) . . ?
F045 P004 F043 88.6(16) . . ?
F046 P004 F043 92.3(18) . . ?
F045 P004 F044 89.9(16) . . ?
F046 P004 F044 89.4(17) . . ?
F043 P004 F044 91.3(16) . . ?
F045 P004 F042 83.9(15) . . ?
F046 P004 F042 96.7(17) . . ?
F043 P004 F042 90.5(16) . . ?
F044 P004 F042 173.5(19) . . ?
F045 P004 F041 93.1(17) . . ?
F046 P004 F041 86.1(17) . . ?
F043 P004 F041 176.4(19) . . ?
F044 P004 F041 91.9(16) . . ?
F042 P004 F041 86.4(15) . . ?
F052 P005 F055 97(2) . . ?
F052 P005 F054 171.3(19) . . ?
F055 P005 F054 90.8(17) . . ?
F052 P005 F053 91(2) . . ?
F055 P005 F053 106(2) . . ?
F054 P005 F053 90.0(18) . . ?
F052 P005 F056 84(2) . . ?
F055 P005 F056 170(2) . . ?
F054 P005 F056 88(2) . . ?
F053 P005 F056 84(2) . . ?
F052 P005 F051 89(2) . . ?
F055 P005 F051 86.5(18) . . ?
F054 P005 F051 88.1(15) . . ?
F053 P005 F051 167.5(17) . . ?
F056 P005 F051 83(2) . . ?
F065 P006 F066 179(2) . . ?
F065 P006 F064 89.1(17) . . ?
F066 P006 F064 91.9(17) . . ?
F065 P006 F063 89.9(17) . . ?
F066 P006 F063 89.4(17) . . ?
F064 P006 F063 92.9(16) . . ?
F065 P006 F062 82.8(16) . . ?
F066 P006 F062 96.3(17) . . ?
F064 P006 F062 171(2) . . ?
F063 P006 F062 90.6(16) . . ?
F065 P006 F061 92.8(17) . . ?
F066 P006 F061 87.8(15) . . ?
F064 P006 F061 91.5(16) . . ?
F063 P006 F061 174.9(17) . . ?
F062 P006 F061 85.4(15) . . ?
F075 P007 F074 89.6(18) . . ?
F075 P007 F076 177(2) . . ?
F074 P007 F076 93.2(18) . . ?
F075 P007 F073 89.0(18) . . ?
F074 P007 F073 94.1(18) . . ?
F076 P007 F073 91.5(19) . . ?
F075 P007 F072 82.7(17) . . ?
F074 P007 F072 171(2) . . ?
F076 P007 F072 94.6(18) . . ?
F073 P007 F072 91.2(18) . . ?
F075 P007 F071 92.1(18) . . ?
F074 P007 F071 89.5(17) . . ?
F076 P007 F071 87.2(17) . . ?
F073 P007 F071 176(2) . . ?
F072 P007 F071 85.4(16) . . ?
F081 P008 F084 76(2) . . ?
F081 P008 F083 167(3) . . ?
F084 P008 F083 91(3) . . ?
F081 P008 F086 79(2) . . ?
F084 P008 F086 90(2) . . ?
F083 P008 F086 97(2) . . ?
F081 P008 F085 83(3) . . ?
F084 P008 F085 94(3) . . ?
F083 P008 F085 102(3) . . ?
F086 P008 F085 160(3) . . ?
F081 P008 F082 94(2) . . ?
F084 P008 F082 170(3) . . ?
F083 P008 F082 97(3) . . ?
F086 P008 F082 84(2) . . ?
F085 P008 F082 89(3) . . ?

loop_
_geom_bond_atom_site_label_1
_geom_bond_atom_site_label_2
_geom_bond_distance
_geom_bond_site_symmetry_2
_geom_bond_publ_flag
N010 N020 1.13(5) . ?
N010 C111 1.43(4) . ?
Ru01 N012 1.950(3) . ?
Ru01 N014 2.025(4) . ?
Ru01 N016 2.058(4) . ?
Ru01 N015 2.071(4) . ?
Ru01 N013 2.081(4) . ?
Ru01 N011 2.136(4) . ?
N011 C110 1.395(2) . ?
N011 C114 1.395(2) . ?
C110 C111 1.395(2) . ?
C111 C112 1.395(2) . ?
C112 C113 1.395(2) . ?
C113 C114 1.395(2) . ?
C114 C115 1.415(2) . ?
N012 C115 1.395(2) . ?
N012 C119 1.395(2) . ?
C115 C116 1.395(2) . ?
C116 C117 1.395(2) . ?
C117 C118 1.395(2) . ?
C118 C119 1.395(2) . ?
N013 C120 1.395(2) . ?
N013 C124 1.395(2) . ?
C120 C121 1.395(2) . ?
C121 C122 1.395(2) . ?
C122 C123 1.395(2) . ?
C123 C124 1.395(2) . ?
C124 C125 1.413(3) . ?
N014 C125 1.395(2) . ?
N014 C129 1.395(2) . ?
C125 C126 1.395(2) . ?
C126 C127 1.395(2) . ?
C127 C128 1.395(2) . ?
C128 C129 1.395(2) . ?
N015 C130 1.395(2) . ?
N015 C134 1.395(2) . ?
C130 C131 1.395(2) . ?
C131 C132 1.395(2) . ?
C132 C133 1.395(2) . ?
C133 C134 1.395(2) . ?
C134 C135 1.632(3) . ?
N016 C135 1.395(2) . ?
N016 C139 1.395(2) . ?
C135 C136 1.395(2) . ?
C136 C137 1.395(2) . ?
C137 C138 1.395(2) . ?
C138 C139 1.395(2) . ?
N020 C211 1.54(3) . ?
Ru02 N023 2.009(3) . ?
Ru02 N025 2.032(3) . ?
Ru02 N022 2.055(3) . ?
Ru02 N021 2.063(3) . ?
Ru02 N026 2.094(4) . ?
Ru02 N024 2.098(4) . ?
N021 C210 1.398(2) . ?
N021 C214 1.398(2) . ?
C210 C211 1.398(2) . ?
C211 C212 1.398(2) . ?
C212 C213 1.398(2) . ?
C213 C214 1.398(2) . ?
C214 C215 1.394(2) . ?
N022 C215 1.398(2) . ?
N022 C219 1.398(2) . ?
C215 C216 1.398(2) . ?
C216 C217 1.398(2) . ?
C217 C218 1.398(2) . ?
C218 C219 1.398(2) . ?
N023 C220 1.398(2) . ?
N023 C224 1.398(2) . ?
C220 C221 1.398(2) . ?
C221 C222 1.398(2) . ?
C222 C223 1.398(2) . ?
C223 C224 1.398(2) . ?
C224 C225 1.535(3) . ?
N024 C225 1.398(2) . ?
N024 C229 1.398(2) . ?
C225 C226 1.398(2) . ?
C226 C227 1.398(2) . ?
C227 C228 1.398(2) . ?
C228 C229 1.398(2) . ?
N025 C230 1.398(2) . ?
N025 C234 1.398(2) . ?
C230 C231 1.398(2) . ?
C231 C232 1.398(2) . ?
C232 C233 1.398(2) . ?
C233 C234 1.398(2) . ?
C234 C235 1.472(2) . ?
N026 C235 1.398(2) . ?
N026 C239 1.398(2) . ?
C235 C236 1.398(2) . ?
C236 C237 1.398(2) . ?
C237 C238 1.398(2) . ?
C238 C239 1.398(2) . ?
N030 N040 1.33(3) . ?
N030 C311 1.43(3) . ?
Ru03 N033 2.001(4) . ?
Ru03 N031 2.031(4) . ?
Ru03 N035 2.043(4) . ?
Ru03 N034 2.048(4) . ?
Ru03 N036 2.090(4) . ?
Ru03 N032 2.173(4) . ?
N031 C310 1.393(3) . ?
N031 C314 1.393(3) . ?
C310 C311 1.393(3) . ?
C311 C312 1.393(3) . ?
C312 C313 1.393(3) . ?
C313 C314 1.393(3) . ?
C314 C315 1.424(3) . ?
N032 C315 1.393(3) . ?
N032 C319 1.393(3) . ?
C315 C316 1.393(3) . ?
C316 C317 1.393(3) . ?
C317 C318 1.393(3) . ?
C318 C319 1.393(3) . ?
N033 C320 1.393(3) . ?
N033 C324 1.393(3) . ?
C320 C321 1.393(3) . ?
C321 C322 1.393(3) . ?
C322 C323 1.393(3) . ?
C323 C324 1.393(3) . ?
C324 C325 1.422(3) . ?
N034 C325 1.393(3) . ?
N034 C329 1.393(3) . ?
C325 C326 1.393(3) . ?
C326 C327 1.393(3) . ?
C327 C328 1.393(3) . ?
C328 C329 1.393(3) . ?
N035 C330 1.393(3) . ?
N035 C334 1.393(3) . ?
C330 C331 1.393(3) . ?
C331 C332 1.393(3) . ?
C332 C333 1.393(3) . ?
C333 C334 1.393(3) . ?
C334 C335 1.346(2) . ?
N036 C335 1.393(3) . ?
N036 C339 1.393(3) . ?
C335 C336 1.393(3) . ?
C336 C337 1.393(3) . ?
C337 C338 1.393(3) . ?
C338 C339 1.393(3) . ?
N040 C411 1.25(3) . ?
Ru04 N044 2.002(4) . ?
Ru04 N046 2.059(4) . ?
Ru04 N042 2.078(4) . ?
Ru04 N043 2.087(4) . ?
Ru04 N041 2.094(4) . ?
Ru04 N045 2.124(4) . ?
N041 C410 1.381(3) . ?
N041 C414 1.381(3) . ?
C410 C411 1.381(3) . ?
C411 C412 1.381(3) . ?
C412 C413 1.381(3) . ?
C413 C414 1.381(3) . ?
C414 C415 1.458(3) . ?
N042 C415 1.381(3) . ?
N042 C419 1.381(3) . ?
C415 C416 1.381(3) . ?
C416 C417 1.381(3) . ?
C417 C418 1.381(3) . ?
C418 C419 1.381(3) . ?
N043 C420 1.381(3) . ?
N043 C424 1.381(3) . ?
C420 C421 1.381(3) . ?
C421 C422 1.381(3) . ?
C422 C423 1.381(3) . ?
C423 C424 1.381(3) . ?
C424 C425 1.316(2) . ?
N044 C425 1.381(3) . ?
N044 C429 1.381(3) . ?
C425 C426 1.381(3) . ?
C426 C427 1.381(3) . ?
C427 C428 1.381(3) . ?
C428 C429 1.381(3) . ?
N045 C430 1.381(3) . ?
N045 C434 1.381(3) . ?
C430 C431 1.381(3) . ?
C431 C432 1.381(3) . ?
C432 C433 1.381(3) . ?
C433 C434 1.381(3) . ?
C434 C435 1.458(3) . ?
N046 C435 1.381(3) . ?
N046 C439 1.381(3) . ?
C435 C436 1.381(3) . ?
C436 C437 1.381(3) . ?
C437 C438 1.381(3) . ?
C438 C439 1.381(2) . ?
P001 F016 1.53(3) . ?
P001 F014 1.58(4) . ?
P001 F013 1.58(3) . ?
P001 F012 1.59(3) . ?
P001 F011 1.63(3) . ?
P001 F015 1.65(4) . ?
P002 F025 1.54(2) . ?
P002 F024 1.57(2) . ?
P002 F026 1.58(2) . ?
P002 F023 1.59(2) . ?
P002 F022 1.59(2) . ?
P002 F021 1.60(2) . ?
P003 F035 1.55(3) . ?
P003 F036 1.58(3) . ?
P003 F034 1.58(3) . ?
P003 F033 1.58(3) . ?
P003 F032 1.60(2) . ?
P003 F031 1.61(2) . ?
P004 F045 1.55(2) . ?
P004 F046 1.57(2) . ?
P004 F043 1.58(2) . ?
P004 F044 1.58(3) . ?
P004 F042 1.60(2) . ?
P004 F041 1.60(2) . ?
P005 F052 1.44(4) . ?
P005 F055 1.60(4) . ?
P005 F054 1.60(3) . ?
P005 F053 1.61(4) . ?
P005 F056 1.61(5) . ?
P005 F051 1.62(3) . ?
P006 F065 1.56(2) . ?
P006 F066 1.57(2) . ?
P006 F064 1.57(3) . ?
P006 F063 1.59(2) . ?
P006 F062 1.60(2) . ?
P006 F061 1.60(2) . ?
P007 F075 1.56(2) . ?
P007 F074 1.57(3) . ?
P007 F076 1.57(2) . ?
P007 F073 1.58(3) . ?
P007 F072 1.61(2) . ?
P007 F071 1.61(2) . ?
P008 F081 1.50(4) . ?
P008 F084 1.52(4) . ?
P008 F083 1.54(5) . ?
P008 F086 1.58(4) . ?
P008 F085 1.61(6) . ?
P008 F082 1.63(4) . ?
